data_4316953
loop_
_publ_author_name
'Paraskevi O. Lagaditis'
'Alan J. Lough'
'Robert H. Morris'

_publ_section_title
;
 Iron Complexes for the Catalytic Transfer Hydrogenation of Acetophenone:
 Steric and Electronic Effects Imposed by Alkyl Substituents at Phosphorus
;
_journal_name_full 'Inorganic Chemistry'
_journal_page_first 10057
_journal_page_last 10066
_journal_paper_doi 10.1021/ic101366z
_journal_volume 49
_journal_year 2010
_chemical_formula_moiety 'C31 H54 Br Fe N2 O P2, C24 H20 B, C4 H8 O'
_chemical_formula_sum 'C59 H82 B Br Fe N2 O2 P2'
_chemical_formula_weight 1059.78
_chemical_name_systematic
; 
 ? 
;
_space_group_IT_number 14
_symmetry_cell_setting monoclinic
_symmetry_space_group_name_Hall '-P 2ybc'
_symmetry_space_group_name_H-M 'P 1 21/c 1'
_atom_sites_solution_hydrogens geom
_atom_sites_solution_primary direct
_atom_sites_solution_secondary difmap
_audit_creation_method SHELXL-97
_cell_angle_alpha 90.00
_cell_angle_beta 92.2340(9)
_cell_angle_gamma 90.00
_cell_formula_units_Z 4
_cell_length_a 11.1247(2)
_cell_length_b 21.3615(3)
_cell_length_c 25.1343(5)
_cell_measurement_reflns_used 13607
_cell_measurement_temperature 150(1)
_cell_measurement_theta_max 27.5
_cell_measurement_theta_min 2.6
_cell_volume 5968.38(18)
_computing_cell_refinement 'Denzo-SMN (Otwinowski & Minor, 1997)'
_computing_data_collection 'Collect (Nonius B.V., 1997-2002)'
_computing_data_reduction Denzo-SMN
_computing_molecular_graphics 'PLATON (Spek, 2003)'
_computing_publication_material 'SHELXTL V6.1'
_computing_structure_refinement 'SHELXTL V6.1 (Sheldrick, 2008)'
_computing_structure_solution 'SIR-92 (Altomare et al., 1994)'
_diffrn_ambient_temperature 150(1)
_diffrn_detector_area_resol_mean 9
_diffrn_measured_fraction_theta_full 0.994
_diffrn_measured_fraction_theta_max 0.994
_diffrn_measurement_device_type 'Nonius KappaCCD'
_diffrn_measurement_method '\f scans and \w scans with \k offsets'
_diffrn_radiation_monochromator graphite
_diffrn_radiation_source 'fine-focus sealed tube'
_diffrn_radiation_type MoK\a
_diffrn_radiation_wavelength 0.71073
_diffrn_reflns_av_R_equivalents 0.055
_diffrn_reflns_av_sigmaI/netI 0.081
_diffrn_reflns_limit_h_max 14
_diffrn_reflns_limit_h_min -14
_diffrn_reflns_limit_k_max 27
_diffrn_reflns_limit_k_min -27
_diffrn_reflns_limit_l_max 32
_diffrn_reflns_limit_l_min -32
_diffrn_reflns_number 38865
_diffrn_reflns_theta_full 27.48
_diffrn_reflns_theta_max 27.48
_diffrn_reflns_theta_min 2.58
_diffrn_standards_number 0
_exptl_absorpt_coefficient_mu 1.015
_exptl_absorpt_correction_T_max 0.913
_exptl_absorpt_correction_T_min 0.867
_exptl_absorpt_correction_type multi-scan
_exptl_absorpt_process_details
;
multi-scan from symmetry-related measurements 
 Sortav (Blessing 1995)
;
_exptl_crystal_colour orange
_exptl_crystal_density_diffrn 1.179
_exptl_crystal_density_method 'not measured'
_exptl_crystal_description needle
_exptl_crystal_F_000 2248
_exptl_crystal_size_max 0.20
_exptl_crystal_size_mid 0.15
_exptl_crystal_size_min 0.14
_refine_diff_density_max 0.523
_refine_diff_density_min -0.400
_refine_diff_density_rms 0.070
_refine_ls_extinction_method none
_refine_ls_goodness_of_fit_ref 1.031
_refine_ls_hydrogen_treatment constr
_refine_ls_matrix_type full
_refine_ls_number_parameters 672
_refine_ls_number_reflns 13607
_refine_ls_number_restraints 72
_refine_ls_restrained_S_all 1.039
_refine_ls_R_factor_all 0.1029
_refine_ls_R_factor_gt 0.0550
_refine_ls_shift/su_max 0.003
_refine_ls_shift/su_mean 0.000
_refine_ls_structure_factor_coef Fsqd
_refine_ls_weighting_details 'calc w=1/[\s^2^(Fo^2^)+(0.0704P)^2^] where P=(Fo^2^+2Fc^2^)/3'
_refine_ls_weighting_scheme calc
_refine_ls_wR_factor_gt 0.1275
_refine_ls_wR_factor_ref 0.1410
_reflns_number_gt 8470
_reflns_number_total 13607
_reflns_threshold_expression I>2\s(I)
_cod_data_source_file ic101366z_si_001_3.cif
_cod_data_source_block 10
_cod_depositor_comments
;
The following automatic conversions were performed:

'_symmetry_cell_setting' value 'Monoclinic' changed to 'monoclinic'
according to the built-in table from CIF Core dictionary named
'cif_core.dic' version 2.4.1 from 2010-06-29.

Automatic conversion script
Id: cif_fix_values 1646 2011-03-28 12:23:43Z adriana 
;
_cod_original_sg_symbol_H-M 'P 21/c'
_cod_database_code 4316953

loop_
_symmetry_equiv_pos_as_xyz
'x, y, z'
'-x, y+1/2, -z+1/2'
'-x, -y, -z'
'x, -y-1/2, z-1/2'

loop_
_atom_site_label
_atom_site_type_symbol
_atom_site_fract_x
_atom_site_fract_y
_atom_site_fract_z
_atom_site_U_iso_or_equiv
_atom_site_adp_type
_atom_site_occupancy
_atom_site_symmetry_multiplicity
_atom_site_calc_flag
_atom_site_refinement_flags
_atom_site_disorder_assembly
_atom_site_disorder_group
Br1 Br 0.95565(6) 0.12610(2) 0.268490(18) 0.03615(15) Uani 0.8582(19) 1 d PD A 1
Br1A Br 0.5584(5) 0.0328(2) 0.3056(2) 0.0380(10) Uiso 0.1418(19) 1 d PD A 2
Fe1 Fe 0.76337(4) 0.071002(17) 0.284281(15) 0.02944(13) Uani 1 1 d D . .
P1 P 0.78190(7) 0.02334(3) 0.20365(3) 0.03106(18) Uani 1 1 d . A .
P2 P 0.85024(7) 0.01430(3) 0.35348(3) 0.03209(19) Uani 1 1 d D A .
N1 N 0.6825(2) 0.13609(10) 0.23968(10) 0.0345(6) Uani 1 1 d . A .
N2 N 0.7418(2) 0.13413(10) 0.34019(10) 0.0368(6) Uani 1 1 d . A .
C1 C 0.7608(3) 0.09388(13) 0.16116(11) 0.0354(7) Uani 1 1 d . . .
H1A H 0.8401 0.1116 0.1528 0.042 Uiso 1 1 calc R A .
H1B H 0.7182 0.0823 0.1272 0.042 Uiso 1 1 calc R . .
C2 C 0.6900(3) 0.14086(13) 0.18946(12) 0.0380(7) Uani 1 1 d . A .
H2A H 0.6508 0.1740 0.1705 0.046 Uiso 1 1 calc R . .
C3 C 0.6216(3) 0.18405(14) 0.27182(13) 0.0457(8) Uani 1 1 d . . .
H3A H 0.5424 0.1685 0.2828 0.055 Uiso 1 1 calc R A .
H3B H 0.6090 0.2230 0.2510 0.055 Uiso 1 1 calc R . .
C4 C 0.7035(3) 0.19615(13) 0.32005(13) 0.0490(9) Uani 1 1 d . A .
H4A H 0.7741 0.2212 0.3101 0.059 Uiso 1 1 calc R . .
H4B H 0.6601 0.2192 0.3476 0.059 Uiso 1 1 calc R . .
C5 C 0.7573(3) 0.12514(13) 0.38963(12) 0.0403(8) Uani 1 1 d . . .
H5A H 0.7430 0.1580 0.4140 0.048 Uiso 1 1 calc R A .
C6 C 0.7980(3) 0.06284(13) 0.40941(12) 0.0445(8) Uani 1 1 d . A .
H6A H 0.7308 0.0414 0.4266 0.053 Uiso 1 1 calc R . .
H6B H 0.8645 0.0682 0.4364 0.053 Uiso 1 1 calc R . .
C7 C 0.6257(5) 0.03781(16) 0.29737(15) 0.0379(8) Uani 0.8582(19) 1 d PDU A 1
O1 O 0.5297(4) 0.0198(2) 0.3063(2) 0.0555(13) Uani 0.8582(19) 1 d PDU A 1
C7A C 0.9024(13) 0.1030(10) 0.2728(10) 0.043(6) Uiso 0.1418(19) 1 d PD A 2
O1A O 0.986(2) 0.1354(16) 0.2663(17) 0.12(2) Uiso 0.1418(19) 1 d PD A 2
C11 C 0.6646(3) -0.03196(13) 0.17687(12) 0.0383(7) Uani 1 1 d . . .
H11A H 0.6931 -0.0482 0.1422 0.046 Uiso 1 1 calc R A .
C12 C 0.5438(3) 0.00008(15) 0.16502(13) 0.0459(8) Uani 1 1 d . A .
H12A H 0.5548 0.0352 0.1400 0.055 Uiso 1 1 calc R . .
H12B H 0.5129 0.0174 0.1984 0.055 Uiso 1 1 calc R . .
C13 C 0.4523(3) -0.04672(19) 0.14057(16) 0.0643(11) Uani 1 1 d . . .
H13A H 0.3739 -0.0256 0.1343 0.077 Uiso 1 1 calc R A .
H13B H 0.4803 -0.0614 0.1058 0.077 Uiso 1 1 calc R . .
C14 C 0.4365(3) -0.10310(19) 0.17756(18) 0.0718(12) Uani 1 1 d . A .
H14A H 0.4014 -0.0889 0.2111 0.086 Uiso 1 1 calc R . .
H14B H 0.3802 -0.1335 0.1603 0.086 Uiso 1 1 calc R . .
C15 C 0.5556(3) -0.13456(16) 0.18992(16) 0.0584(10) Uani 1 1 d . . .
H15A H 0.5860 -0.1529 0.1569 0.070 Uiso 1 1 calc R A .
H15B H 0.5440 -0.1691 0.2155 0.070 Uiso 1 1 calc R . .
C16 C 0.6483(3) -0.08897(14) 0.21334(13) 0.0435(8) Uani 1 1 d . A .
H16A H 0.7264 -0.1107 0.2187 0.052 Uiso 1 1 calc R . .
H16B H 0.6226 -0.0745 0.2485 0.052 Uiso 1 1 calc R . .
C21 C 0.9278(3) -0.00750(14) 0.18095(12) 0.0370(7) Uani 1 1 d . . .
H21A H 0.9921 0.0187 0.1988 0.044 Uiso 1 1 calc R A .
C22 C 0.9436(3) -0.00063(16) 0.12063(13) 0.0489(8) Uani 1 1 d . A .
H22A H 0.8831 -0.0267 0.1011 0.059 Uiso 1 1 calc R . .
H22B H 0.9303 0.0435 0.1100 0.059 Uiso 1 1 calc R . .
C23 C 1.0691(3) -0.02075(17) 0.10595(15) 0.0593(10) Uani 1 1 d . . .
H23A H 1.0758 -0.0177 0.0669 0.071 Uiso 1 1 calc R A .
H23B H 1.1289 0.0082 0.1227 0.071 Uiso 1 1 calc R . .
C24 C 1.0980(3) -0.08698(19) 0.12353(15) 0.0625(11) Uani 1 1 d . A .
H24A H 1.1821 -0.0970 0.1153 0.075 Uiso 1 1 calc R . .
H24B H 1.0445 -0.1166 0.1037 0.075 Uiso 1 1 calc R . .
C25 C 1.0814(3) -0.09464(18) 0.18319(15) 0.0583(10) Uani 1 1 d . . .
H25A H 1.1413 -0.0686 0.2032 0.070 Uiso 1 1 calc R A .
H25B H 1.0950 -0.1389 0.1934 0.070 Uiso 1 1 calc R . .
C26 C 0.9532(3) -0.07470(14) 0.19774(13) 0.0438(8) Uani 1 1 d . A .
H26A H 0.8936 -0.1028 0.1798 0.053 Uiso 1 1 calc R . .
H26B H 0.9448 -0.0787 0.2367 0.053 Uiso 1 1 calc R . .
C31 C 1.0151(3) 0.01558(13) 0.36605(11) 0.0330(7) Uani 1 1 d . . .
H31A H 1.0378 0.0609 0.3672 0.040 Uiso 1 1 calc R A .
C32 C 1.0593(3) -0.01159(14) 0.42041(11) 0.0387(7) Uani 1 1 d . A .
H32A H 1.0132 0.0075 0.4491 0.046 Uiso 1 1 calc R . .
H32B H 1.0450 -0.0573 0.4208 0.046 Uiso 1 1 calc R . .
C33 C 1.1938(3) 0.00143(16) 0.43057(12) 0.0464(8) Uani 1 1 d . . .
H33A H 1.2073 0.0472 0.4328 0.056 Uiso 1 1 calc R A .
H33B H 1.2208 -0.0173 0.4650 0.056 Uiso 1 1 calc R . .
C34 C 1.2670(3) -0.02574(16) 0.38617(13) 0.0486(8) Uani 1 1 d . A .
H34A H 1.3529 -0.0150 0.3927 0.058 Uiso 1 1 calc R . .
H34B H 1.2598 -0.0719 0.3863 0.058 Uiso 1 1 calc R . .
C35 C 1.2246(3) -0.00080(16) 0.33199(13) 0.0471(8) Uani 1 1 d . . .
H35A H 1.2708 -0.0212 0.3039 0.057 Uiso 1 1 calc R A .
H35B H 1.2399 0.0448 0.3304 0.057 Uiso 1 1 calc R . .
C36 C 1.0899(3) -0.01332(14) 0.32169(12) 0.0388(7) Uani 1 1 d . A .
H36A H 1.0757 -0.0590 0.3201 0.047 Uiso 1 1 calc R . .
H36B H 1.0637 0.0048 0.2869 0.047 Uiso 1 1 calc R . .
C41 C 0.8110(6) -0.06481(19) 0.3795(3) 0.039(3) Uani 0.544(5) 1 d PD A 1
H41A H 0.8513 -0.0706 0.4154 0.046 Uiso 0.544(5) 1 calc PR A 1
C42 C 0.6741(5) -0.0684(2) 0.3849(2) 0.0439(17) Uani 0.544(5) 1 d PD A 1
H42A H 0.6334 -0.0673 0.3492 0.053 Uiso 0.544(5) 1 calc PR A 1
H42B H 0.6463 -0.0319 0.4054 0.053 Uiso 0.544(5) 1 calc PR A 1
C43 C 0.6420(8) -0.1293(3) 0.4136(3) 0.062(2) Uani 0.544(5) 1 d PD A 1
H43A H 0.6802 -0.1297 0.4498 0.074 Uiso 0.544(5) 1 calc PR A 1
H43B H 0.5537 -0.1320 0.4169 0.074 Uiso 0.544(5) 1 calc PR A 1
C44 C 0.6862(5) -0.1854(3) 0.3817(3) 0.049(2) Uani 0.544(5) 1 d PD A 1
H44A H 0.6431 -0.1867 0.3465 0.059 Uiso 0.544(5) 1 calc PR A 1
H44B H 0.6687 -0.2247 0.4008 0.059 Uiso 0.544(5) 1 calc PR A 1
C45 C 0.8219(5) -0.1799(2) 0.3742(3) 0.0459(18) Uani 0.544(5) 1 d PD A 1
H45A H 0.8504 -0.2167 0.3543 0.055 Uiso 0.544(5) 1 calc PR A 1
H45B H 0.8651 -0.1790 0.4094 0.055 Uiso 0.544(5) 1 calc PR A 1
C46 C 0.8487(3) -0.11868(12) 0.34290(15) 0.0529(9) Uani 1 1 d D A 1
H46A H 0.9353 -0.1158 0.3356 0.063 Uiso 0.544(5) 1 calc PR A 1
H46B H 0.8017 -0.1175 0.3087 0.063 Uiso 0.544(5) 1 calc PR A 1
C41A C 0.7803(8) -0.06340(19) 0.3672(3) 0.028(3) Uani 0.456(5) 1 d PD A 2
H41B H 0.6964 -0.0633 0.3514 0.034 Uiso 0.456(5) 1 calc PR A 2
C42A C 0.7760(7) -0.0852(3) 0.4253(2) 0.044(2) Uani 0.456(5) 1 d PD A 2
H42C H 0.7398 -0.0520 0.4469 0.053 Uiso 0.456(5) 1 calc PR A 2
H42D H 0.8588 -0.0929 0.4396 0.053 Uiso 0.456(5) 1 calc PR A 2
C43A C 0.7016(7) -0.1455(3) 0.4292(3) 0.046(2) Uani 0.456(5) 1 d PD A 2
H43C H 0.6988 -0.1588 0.4668 0.056 Uiso 0.456(5) 1 calc PR A 2
H43D H 0.6181 -0.1377 0.4157 0.056 Uiso 0.456(5) 1 calc PR A 2
C44A C 0.7580(11) -0.1974(3) 0.3964(3) 0.059(3) Uani 0.456(5) 1 d PD A 2
H44C H 0.7085 -0.2358 0.3982 0.071 Uiso 0.456(5) 1 calc PR A 2
H44D H 0.8393 -0.2071 0.4115 0.071 Uiso 0.456(5) 1 calc PR A 2
C45A C 0.7671(8) -0.1774(3) 0.3381(3) 0.060(3) Uani 0.456(5) 1 d PD A 2
H45C H 0.6870 -0.1668 0.3219 0.072 Uiso 0.456(5) 1 calc PR A 2
H45D H 0.8044 -0.2105 0.3167 0.072 Uiso 0.456(5) 1 calc PR A 2
H46C H 0.9209 -0.1285 0.3657 0.063 Uiso 0.456(5) 1 calc PR A 2
H46D H 0.8758 -0.1068 0.3072 0.063 Uiso 0.456(5) 1 calc PR A 2
C51 C 0.6203(3) 0.20833(14) 0.49451(12) 0.0376(7) Uani 1 1 d . . .
C52 C 0.5476(3) 0.23277(16) 0.45346(13) 0.0464(8) Uani 1 1 d . . .
H52A H 0.5523 0.2764 0.4465 0.056 Uiso 1 1 calc R . .
C53 C 0.4687(3) 0.19715(19) 0.42210(16) 0.0628(11) Uani 1 1 d . . .
H53A H 0.4217 0.2166 0.3944 0.075 Uiso 1 1 calc R . .
C54 C 0.4579(4) 0.1346(2) 0.43072(18) 0.0693(12) Uani 1 1 d . . .
H54A H 0.4046 0.1101 0.4088 0.083 Uiso 1 1 calc R . .
C55 C 0.5241(4) 0.10727(17) 0.47103(17) 0.0640(12) Uani 1 1 d . . .
H55A H 0.5153 0.0639 0.4781 0.077 Uiso 1 1 calc R . .
C56 C 0.6066(3) 0.14380(15) 0.50262(13) 0.0514(9) Uani 1 1 d . . .
H56A H 0.6539 0.1239 0.5300 0.062 Uiso 1 1 calc R . .
C61 C 0.8475(3) 0.23189(13) 0.49247(12) 0.0340(7) Uani 1 1 d . . .
C62 C 0.9273(3) 0.18379(14) 0.50696(14) 0.0462(8) Uani 1 1 d . . .
H62A H 0.9185 0.1635 0.5402 0.055 Uiso 1 1 calc R . .
C63 C 1.0182(3) 0.16461(17) 0.47498(16) 0.0599(11) Uani 1 1 d . . .
H63A H 1.0707 0.1318 0.4865 0.072 Uiso 1 1 calc R . .
C64 C 1.0334(3) 0.19286(18) 0.42646(17) 0.0604(10) Uani 1 1 d . . .
H64A H 1.0958 0.1796 0.4043 0.072 Uiso 1 1 calc R . .
C65 C 0.9580(3) 0.23992(16) 0.41062(14) 0.0523(9) Uani 1 1 d . . .
H65A H 0.9683 0.2599 0.3773 0.063 Uiso 1 1 calc R . .
C66 C 0.8655(3) 0.25914(14) 0.44290(12) 0.0406(7) Uani 1 1 d . . .
H66A H 0.8133 0.2918 0.4308 0.049 Uiso 1 1 calc R . .
C71 C 0.7445(3) 0.22975(13) 0.58932(12) 0.0421(8) Uani 1 1 d . . .
C72 C 0.8493(4) 0.24081(17) 0.61881(13) 0.0565(10) Uani 1 1 d . . .
H72A H 0.9153 0.2598 0.6022 0.068 Uiso 1 1 calc R . .
C73 C 0.8610(5) 0.2241(2) 0.67434(18) 0.0845(16) Uani 1 1 d . . .
H73A H 0.9336 0.2318 0.6944 0.101 Uiso 1 1 calc R . .
C74 C 0.7620(6) 0.1962(2) 0.69787(18) 0.0837(16) Uani 1 1 d . . .
H74A H 0.7695 0.1829 0.7339 0.100 Uiso 1 1 calc R . .
C75 C 0.6572(6) 0.18791(18) 0.67059(16) 0.0796(14) Uani 1 1 d . . .
H75A H 0.5894 0.1714 0.6877 0.096 Uiso 1 1 calc R . .
C76 C 0.6492(4) 0.20353(15) 0.61785(13) 0.0601(11) Uani 1 1 d . . .
H76A H 0.5748 0.1963 0.5990 0.072 Uiso 1 1 calc R . .
C81 C 0.6956(3) 0.32355(12) 0.52532(11) 0.0307(6) Uani 1 1 d . . .
C82 C 0.5801(3) 0.34491(14) 0.53774(12) 0.0388(7) Uani 1 1 d . . .
H82A H 0.5210 0.3148 0.5461 0.047 Uiso 1 1 calc R . .
C83 C 0.5487(3) 0.40753(15) 0.53828(13) 0.0457(8) Uani 1 1 d . . .
H83A H 0.4691 0.4194 0.5463 0.055 Uiso 1 1 calc R . .
C84 C 0.6322(3) 0.45261(15) 0.52728(12) 0.0484(9) Uani 1 1 d . . .
H84A H 0.6108 0.4957 0.5273 0.058 Uiso 1 1 calc R . .
C85 C 0.7477(3) 0.43443(14) 0.51622(12) 0.0436(8) Uani 1 1 d . . .
H85A H 0.8066 0.4651 0.5090 0.052 Uiso 1 1 calc R . .
C86 C 0.7778(3) 0.37115(13) 0.51565(12) 0.0361(7) Uani 1 1 d . . .
H86A H 0.8581 0.3599 0.5083 0.043 Uiso 1 1 calc R . .
B1 B 0.7273(3) 0.24871(15) 0.52641(13) 0.0326(7) Uani 1 1 d . . .
O1S O 1.2214(4) 0.39543(18) 0.45758(19) 0.1245(14) Uani 1 1 d . . .
C1S C 1.1519(5) 0.3933(2) 0.5020(2) 0.0908(15) Uani 1 1 d . . .
H1SA H 1.0709 0.4104 0.4931 0.109 Uiso 1 1 calc R . .
H1SB H 1.1894 0.4192 0.5308 0.109 Uiso 1 1 calc R . .
C2S C 1.1420(4) 0.3282(2) 0.5199(2) 0.0911(15) Uani 1 1 d . . .
H2SA H 1.0675 0.3084 0.5051 0.109 Uiso 1 1 calc R . .
H2SB H 1.1435 0.3255 0.5592 0.109 Uiso 1 1 calc R . .
C3S C 1.2518(4) 0.29882(19) 0.49772(19) 0.0739(12) Uani 1 1 d . . .
H3SA H 1.3213 0.3009 0.5235 0.089 Uiso 1 1 calc R . .
H3SB H 1.2370 0.2546 0.4877 0.089 Uiso 1 1 calc R . .
C4S C 1.2716(4) 0.3375(2) 0.4509(2) 0.0852(14) Uani 1 1 d . . .
H4SA H 1.3590 0.3419 0.4458 0.102 Uiso 1 1 calc R . .
H4SB H 1.2349 0.3172 0.4188 0.102 Uiso 1 1 calc R . .

loop_
_atom_site_aniso_label
_atom_site_aniso_U_11
_atom_site_aniso_U_22
_atom_site_aniso_U_33
_atom_site_aniso_U_23
_atom_site_aniso_U_13
_atom_site_aniso_U_12
Br1 0.0391(3) 0.0390(2) 0.0305(2) 0.00192(16) 0.00394(18) -0.0046(2)
Fe1 0.0328(2) 0.0309(2) 0.0251(2) -0.00164(17) 0.00677(17) 0.00238(17)
P1 0.0339(4) 0.0336(4) 0.0259(4) -0.0005(3) 0.0052(3) 0.0017(3)
P2 0.0406(5) 0.0324(4) 0.0238(4) -0.0017(3) 0.0086(3) 0.0013(3)
N1 0.0371(15) 0.0319(13) 0.0350(15) 0.0019(10) 0.0060(11) 0.0031(10)
N2 0.0476(16) 0.0317(13) 0.0323(15) -0.0032(11) 0.0157(12) 0.0026(11)
C1 0.0386(18) 0.0412(16) 0.0268(16) 0.0026(13) 0.0051(13) -0.0013(13)
C2 0.0436(19) 0.0373(16) 0.0331(18) 0.0076(13) 0.0016(14) 0.0041(13)
C3 0.052(2) 0.0391(17) 0.048(2) 0.0040(15) 0.0174(17) 0.0170(15)
C4 0.078(3) 0.0318(16) 0.0386(19) -0.0055(14) 0.0143(18) 0.0085(16)
C5 0.056(2) 0.0354(16) 0.0308(18) -0.0074(13) 0.0139(15) -0.0005(14)
C6 0.065(2) 0.0420(17) 0.0272(17) -0.0025(13) 0.0111(15) 0.0123(16)
C7 0.037(2) 0.041(2) 0.036(2) 0.0010(16) 0.0071(19) 0.0066(17)
O1 0.040(2) 0.076(3) 0.051(2) 0.000(2) 0.0112(19) -0.0064(19)
C11 0.0410(19) 0.0396(17) 0.0342(17) -0.0016(13) -0.0004(14) -0.0045(14)
C12 0.0366(19) 0.059(2) 0.042(2) 0.0043(16) 0.0016(15) -0.0036(15)
C13 0.047(2) 0.080(3) 0.065(3) 0.012(2) -0.0157(19) -0.0150(19)
C14 0.049(2) 0.077(3) 0.088(3) 0.010(2) -0.007(2) -0.022(2)
C15 0.061(3) 0.051(2) 0.064(3) 0.0040(18) 0.009(2) -0.0126(18)
C16 0.045(2) 0.0407(17) 0.045(2) 0.0033(14) 0.0010(16) -0.0016(15)
C21 0.0341(18) 0.0456(17) 0.0318(17) -0.0071(13) 0.0073(13) 0.0025(13)
C22 0.053(2) 0.059(2) 0.0358(19) 0.0007(15) 0.0153(16) 0.0060(17)
C23 0.056(2) 0.075(3) 0.049(2) -0.0107(19) 0.0245(18) 0.0006(19)
C24 0.044(2) 0.089(3) 0.055(2) -0.026(2) 0.0076(18) 0.0130(19)
C25 0.049(2) 0.071(2) 0.055(2) -0.0171(19) 0.0012(18) 0.0172(18)
C26 0.043(2) 0.0504(19) 0.0382(18) -0.0062(15) 0.0028(15) 0.0135(15)
C31 0.0402(18) 0.0337(15) 0.0253(15) 0.0008(12) 0.0023(13) -0.0013(13)
C32 0.052(2) 0.0385(16) 0.0262(16) 0.0031(13) 0.0040(14) -0.0002(14)
C33 0.055(2) 0.0506(19) 0.0332(18) 0.0016(15) -0.0060(16) 0.0003(16)
C34 0.041(2) 0.059(2) 0.046(2) 0.0015(16) -0.0029(16) 0.0033(16)
C35 0.044(2) 0.055(2) 0.042(2) 0.0036(16) 0.0028(16) -0.0012(16)
C36 0.045(2) 0.0423(17) 0.0295(17) -0.0004(13) 0.0038(14) 0.0039(14)
C41 0.038(5) 0.045(5) 0.034(4) 0.011(3) 0.006(4) 0.006(3)
C42 0.036(4) 0.051(4) 0.046(4) -0.006(3) 0.014(3) -0.006(3)
C43 0.048(5) 0.069(5) 0.070(6) 0.003(4) 0.020(4) -0.019(4)
C44 0.052(5) 0.047(4) 0.050(5) 0.010(3) 0.006(4) -0.010(4)
C45 0.044(4) 0.037(3) 0.057(5) 0.013(3) 0.007(4) -0.006(3)
C46 0.057(2) 0.0333(17) 0.070(3) 0.0009(16) 0.0278(19) -0.0034(15)
C41A 0.028(5) 0.029(5) 0.028(5) 0.014(3) 0.008(4) 0.009(3)
C42A 0.064(5) 0.046(4) 0.024(4) 0.009(3) 0.011(3) -0.009(3)
C43A 0.047(6) 0.050(5) 0.044(5) 0.010(4) 0.019(4) -0.013(4)
C44A 0.105(10) 0.033(5) 0.040(5) -0.003(4) 0.010(6) -0.013(6)
C45A 0.096(7) 0.042(4) 0.043(5) 0.003(4) 0.008(5) -0.005(4)
C46A 0.057(2) 0.0333(17) 0.070(3) 0.0009(16) 0.0278(19) -0.0034(15)
C51 0.0425(19) 0.0409(17) 0.0303(17) -0.0114(13) 0.0124(14) -0.0015(14)
C52 0.042(2) 0.0498(19) 0.047(2) -0.0197(16) -0.0023(16) 0.0042(15)
C53 0.052(2) 0.073(3) 0.063(3) -0.035(2) -0.0076(19) 0.0051(19)
C54 0.052(3) 0.089(3) 0.067(3) -0.037(2) 0.008(2) -0.019(2)
C55 0.083(3) 0.049(2) 0.063(3) -0.031(2) 0.042(2) -0.029(2)
C56 0.075(3) 0.0450(19) 0.0358(19) -0.0124(15) 0.0241(18) -0.0072(17)
C61 0.0337(17) 0.0325(15) 0.0356(17) -0.0093(13) -0.0015(13) 0.0025(13)
C62 0.049(2) 0.0457(18) 0.043(2) -0.0152(15) -0.0066(16) 0.0130(16)
C63 0.050(2) 0.062(2) 0.067(3) -0.028(2) -0.012(2) 0.0229(18)
C64 0.045(2) 0.068(2) 0.068(3) -0.034(2) 0.0131(19) 0.0028(19)
C65 0.052(2) 0.058(2) 0.048(2) -0.0154(17) 0.0166(17) -0.0049(18)
C66 0.0440(19) 0.0409(17) 0.0372(18) -0.0071(14) 0.0065(15) 0.0033(14)
C71 0.071(2) 0.0277(15) 0.0280(17) -0.0034(13) 0.0010(16) 0.0144(15)
C72 0.069(3) 0.063(2) 0.037(2) -0.0118(17) -0.0105(18) 0.0315(19)
C73 0.100(4) 0.090(3) 0.061(3) -0.027(2) -0.027(3) 0.062(3)
C74 0.137(5) 0.071(3) 0.043(3) 0.008(2) 0.004(3) 0.051(3)
C75 0.150(5) 0.050(2) 0.040(2) -0.0021(18) 0.020(3) 0.007(3)
C76 0.111(3) 0.0397(18) 0.0303(19) -0.0060(15) 0.017(2) -0.0029(19)
C81 0.0340(17) 0.0339(15) 0.0237(15) -0.0043(12) -0.0038(12) 0.0036(13)
C82 0.0354(18) 0.0377(16) 0.0427(19) -0.0107(14) -0.0039(14) 0.0009(14)
C83 0.0393(19) 0.0500(19) 0.047(2) -0.0124(16) -0.0107(16) 0.0178(16)
C84 0.068(3) 0.0414(18) 0.0350(19) -0.0019(15) -0.0097(17) 0.0182(18)
C85 0.067(2) 0.0357(17) 0.0287(17) 0.0024(13) 0.0063(16) -0.0019(16)
C86 0.0399(18) 0.0370(16) 0.0315(17) -0.0027(13) 0.0047(14) 0.0050(14)
B1 0.0360(19) 0.0316(17) 0.0303(18) -0.0027(14) 0.0001(15) 0.0021(14)
O1S 0.110(3) 0.100(3) 0.166(4) 0.045(3) 0.034(3) 0.032(2)
C1S 0.081(3) 0.081(3) 0.111(4) -0.002(3) 0.012(3) 0.020(3)
C2S 0.064(3) 0.092(3) 0.118(4) -0.005(3) 0.018(3) -0.007(3)
C3S 0.057(3) 0.068(3) 0.097(4) 0.009(2) 0.005(2) -0.003(2)
C4S 0.072(3) 0.083(3) 0.101(4) 0.009(3) -0.001(3) 0.010(3)

loop_
_atom_type_symbol
_atom_type_description
_atom_type_scat_dispersion_real
_atom_type_scat_dispersion_imag
_atom_type_scat_source
C C 0.0033 0.0016 'International Tables Vol C Tables 4.2.6.8 and 6.1.1.4'
H H 0.0000 0.0000 'International Tables Vol C Tables 4.2.6.8 and 6.1.1.4'
N N 0.0061 0.0033 'International Tables Vol C Tables 4.2.6.8 and 6.1.1.4'
B B 0.0013 0.0007 'International Tables Vol C Tables 4.2.6.8 and 6.1.1.4'
O O 0.0106 0.0060 'International Tables Vol C Tables 4.2.6.8 and 6.1.1.4'
P P 0.1023 0.0942 'International Tables Vol C Tables 4.2.6.8 and 6.1.1.4'
Fe Fe 0.3463 0.8444 'International Tables Vol C Tables 4.2.6.8 and 6.1.1.4'
Br Br -0.2901 2.4595 'International Tables Vol C Tables 4.2.6.8 and 6.1.1.4'

loop_
_geom_angle_atom_site_label_1
_geom_angle_atom_site_label_2
_geom_angle_atom_site_label_3
_geom_angle
_geom_angle_site_symmetry_1
_geom_angle_site_symmetry_3
_geom_angle_publ_flag
C7A Fe1 C7 178.4(8) . . ?
C7A Fe1 N2 89.1(8) . . ?
C7 Fe1 N2 90.67(14) . . ?
C7A Fe1 N1 91.0(8) . . ?
C7 Fe1 N1 90.55(14) . . ?
N2 Fe1 N1 81.83(10) . . ?
C7A Fe1 P1 85.1(8) . . ?
C7 Fe1 P1 95.58(12) . . ?
N2 Fe1 P1 162.96(7) . . ?
N1 Fe1 P1 82.27(7) . . ?
C7A Fe1 P2 89.0(8) . . ?
C7 Fe1 P2 89.39(12) . . ?
N2 Fe1 P2 83.12(8) . . ?
N1 Fe1 P2 164.95(7) . . ?
P1 Fe1 P2 112.72(3) . . ?
C7A Fe1 Br1 4.9(8) . . ?
C7 Fe1 Br1 175.69(12) . . ?
N2 Fe1 Br1 85.36(7) . . ?
N1 Fe1 Br1 87.24(7) . . ?
P1 Fe1 Br1 87.79(3) . . ?
P2 Fe1 Br1 91.79(3) . . ?
C7A Fe1 Br1A 175.1(8) . . ?
C7 Fe1 Br1A 5.22(18) . . ?
N2 Fe1 Br1A 86.18(15) . . ?
N1 Fe1 Br1A 87.27(14) . . ?
P1 Fe1 Br1A 99.15(13) . . ?
P2 Fe1 Br1A 91.50(12) . . ?
Br1 Fe1 Br1A 170.49(12) . . ?
C1 P1 C21 101.72(13) . . ?
C1 P1 C11 103.60(14) . . ?
C21 P1 C11 105.74(14) . . ?
C1 P1 Fe1 97.75(9) . . ?
C21 P1 Fe1 122.65(10) . . ?
C11 P1 Fe1 121.06(10) . . ?
C31 P2 C6 101.54(15) . . ?
C31 P2 C41 101.4(2) . . ?
C6 P2 C41 98.96(19) . . ?
C31 P2 C41A 113.5(3) . . ?
C6 P2 C41A 102.22(18) . . ?
C31 P2 Fe1 120.39(9) . . ?
C6 P2 Fe1 98.26(10) . . ?
C41 P2 Fe1 130.0(3) . . ?
C41A P2 Fe1 116.1(3) . . ?
C2 N1 C3 122.2(3) . . ?
C2 N1 Fe1 124.9(2) . . ?
C3 N1 Fe1 112.55(19) . . ?
C5 N2 C4 120.1(2) . . ?
C5 N2 Fe1 125.6(2) . . ?
C4 N2 Fe1 114.31(19) . . ?
C2 C1 P1 109.4(2) . . ?
N1 C2 C1 118.7(3) . . ?
N1 C3 C4 106.3(2) . . ?
N2 C4 C3 106.2(2) . . ?
N2 C5 C6 119.6(3) . . ?
C5 C6 P2 110.3(2) . . ?
O1 C7 Fe1 175.0(4) . . ?
O1A C7A Fe1 167(3) . . ?
C12 C11 C16 110.4(3) . . ?
C12 C11 P1 112.6(2) . . ?
C16 C11 P1 112.5(2) . . ?
C11 C12 C13 110.5(3) . . ?
C14 C13 C12 111.0(3) . . ?
C15 C14 C13 110.7(3) . . ?
C14 C15 C16 111.8(3) . . ?
C15 C16 C11 111.7(3) . . ?
C26 C21 C22 109.7(2) . . ?
C26 C21 P1 113.8(2) . . ?
C22 C21 P1 113.7(2) . . ?
C23 C22 C21 110.7(3) . . ?
C24 C23 C22 112.4(3) . . ?
C23 C24 C25 110.8(3) . . ?
C24 C25 C26 110.5(3) . . ?
C21 C26 C25 111.0(3) . . ?
C36 C31 C32 109.0(2) . . ?
C36 C31 P2 115.4(2) . . ?
C32 C31 P2 115.1(2) . . ?
C33 C32 C31 110.7(2) . . ?
C34 C33 C32 110.8(3) . . ?
C35 C34 C33 111.5(3) . . ?
C34 C35 C36 110.9(3) . . ?
C35 C36 C31 111.0(3) . . ?
C42 C41 C46 108.0(5) . . ?
C42 C41 P2 108.8(4) . . ?
C46 C41 P2 113.2(3) . . ?
C41 C42 C43 109.5(5) . . ?
C44 C43 C42 109.3(5) . . ?
C43 C44 C45 110.0(6) . . ?
C44 C45 C46 109.5(4) . . ?
C41 C46 C45 105.2(4) . . ?
C42A C41A P2 118.2(5) . . ?
C41A C42A C43A 110.6(5) . . ?
C44A C43A C42A 109.8(6) . . ?
C43A C44A C45A 110.9(7) . . ?
C52 C51 C56 114.5(3) . . ?
C52 C51 B1 123.5(3) . . ?
C56 C51 B1 121.5(3) . . ?
C53 C52 C51 123.7(3) . . ?
C54 C53 C52 120.5(4) . . ?
C55 C54 C53 119.4(4) . . ?
C54 C55 C56 120.0(3) . . ?
C51 C56 C55 121.9(4) . . ?
C62 C61 C66 115.3(3) . . ?
C62 C61 B1 122.9(3) . . ?
C66 C61 B1 121.1(3) . . ?
C63 C62 C61 122.7(3) . . ?
C64 C63 C62 120.3(3) . . ?
C65 C64 C63 119.2(3) . . ?
C64 C65 C66 120.5(3) . . ?
C65 C66 C61 122.0(3) . . ?
C72 C71 C76 115.4(3) . . ?
C72 C71 B1 122.9(3) . . ?
C76 C71 B1 121.6(3) . . ?
C71 C72 C73 121.4(4) . . ?
C74 C73 C72 118.1(4) . . ?
C75 C74 C73 121.4(4) . . ?
C74 C75 C76 119.1(5) . . ?
C75 C76 C71 124.4(4) . . ?
C86 C81 C82 114.3(3) . . ?
C86 C81 B1 124.9(3) . . ?
C82 C81 B1 120.7(3) . . ?
C83 C82 C81 123.3(3) . . ?
C84 C83 C82 120.2(3) . . ?
C83 C84 C85 119.0(3) . . ?
C84 C85 C86 120.1(3) . . ?
C85 C86 C81 123.1(3) . . ?
C71 B1 C81 106.0(2) . . ?
C71 B1 C51 113.3(3) . . ?
C81 B1 C51 110.5(2) . . ?
C71 B1 C61 112.2(2) . . ?
C81 B1 C61 112.4(2) . . ?
C51 B1 C61 102.6(2) . . ?
C4S O1S C1S 108.2(4) . . ?
O1S C1S C2S 109.3(4) . . ?
C1S C2S C3S 102.2(4) . . ?
C4S C3S C2S 102.3(4) . . ?
O1S C4S C3S 109.7(4) . . ?

loop_
_geom_bond_atom_site_label_1
_geom_bond_atom_site_label_2
_geom_bond_distance
_geom_bond_site_symmetry_2
_geom_bond_publ_flag
Br1 Fe1 2.4869(8) . ?
Br1A Fe1 2.499(5) . ?
Fe1 C7A 1.726(10) . ?
Fe1 C7 1.731(5) . ?
Fe1 N2 1.969(2) . ?
Fe1 N1 1.980(2) . ?
Fe1 P1 2.2844(8) . ?
Fe1 P2 2.3011(8) . ?
P1 C1 1.856(3) . ?
P1 C21 1.862(3) . ?
P1 C11 1.867(3) . ?
P2 C31 1.850(3) . ?
P2 C6 1.858(3) . ?
P2 C41 1.870(5) . ?
P2 C41A 1.871(5) . ?
N1 C2 1.272(4) . ?
N1 C3 1.485(4) . ?
N2 C5 1.263(4) . ?
N2 C4 1.475(4) . ?
C1 C2 1.475(4) . ?
C3 C4 1.510(5) . ?
C5 C6 1.485(4) . ?
C7 O1 1.165(8) . ?
C7A O1A 1.178(11) . ?
C11 C12 1.527(4) . ?
C11 C16 1.539(4) . ?
C12 C13 1.537(5) . ?
C13 C14 1.536(5) . ?
C14 C15 1.508(5) . ?
C15 C16 1.520(5) . ?
C21 C26 1.519(4) . ?
C21 C22 1.540(4) . ?
C22 C23 1.519(5) . ?
C23 C24 1.513(5) . ?
C24 C25 1.527(5) . ?
C25 C26 1.546(5) . ?
C31 C36 1.546(4) . ?
C31 C32 1.547(4) . ?
C32 C33 1.533(4) . ?
C33 C34 1.522(5) . ?
C34 C35 1.520(4) . ?
C35 C36 1.534(4) . ?
C41 C42 1.536(5) . ?
C41 C46 1.542(4) . ?
C42 C43 1.537(4) . ?
C43 C44 1.532(5) . ?
C44 C45 1.533(4) . ?
C45 C46 1.561(4) . ?
C41A C42A 1.535(5) . ?
C42A C43A 1.537(4) . ?
C43A C44A 1.530(5) . ?
C44A C45A 1.534(5) . ?
C51 C52 1.387(4) . ?
C51 C56 1.403(4) . ?
C51 B1 1.652(4) . ?
C52 C53 1.385(5) . ?
C53 C54 1.361(5) . ?
C54 C55 1.361(6) . ?
C55 C56 1.423(5) . ?
C61 C62 1.396(4) . ?
C61 C66 1.397(4) . ?
C61 B1 1.654(4) . ?
C62 C63 1.379(5) . ?
C63 C64 1.377(5) . ?
C64 C65 1.359(5) . ?
C65 C66 1.397(4) . ?
C71 C72 1.377(5) . ?
C71 C76 1.418(5) . ?
C71 B1 1.636(4) . ?
C72 C73 1.441(6) . ?
C73 C74 1.403(7) . ?
C74 C75 1.342(7) . ?
C75 C76 1.367(5) . ?
C81 C86 1.395(4) . ?
C81 C82 1.410(4) . ?
C81 B1 1.637(4) . ?
C82 C83 1.383(4) . ?
C83 C84 1.374(5) . ?
C84 C85 1.380(5) . ?
C85 C86 1.393(4) . ?
O1S C4S 1.371(5) . ?
O1S C1S 1.382(6) . ?
C1S C2S 1.466(6) . ?
C2S C3S 1.500(6) . ?
C3S C4S 1.462(6) . ?
